data_1532598
loop_
_publ_author_name
'Ivanov, S.A.'
'Eriksson, S.G.'
'Erikssen, J.'
'Tellgren, R.'
'Rundlof, H.'

_publ_section_title
;
 Nuclear and magnetic structure of Ba3 Fe2 W O9
;
_journal_name_full 'Materials Research Bulletin'
_journal_page_first 615
_journal_page_last 628
_journal_volume 39
_journal_year 2004
_chemical_formula_sum 'Ba3 Fe2 O9 W'
_chemical_name_systematic 'Ba3 (Fe2 W O9)'
_space_group_IT_number 194
_symmetry_space_group_name_Hall '-P 6c 2c'
_symmetry_space_group_name_H-M 'P 63/m m c'
_cell_angle_alpha 90
_cell_angle_beta 90
_cell_angle_gamma 120
_cell_formula_units_Z 2
_cell_length_a 5.7939
_cell_length_b 5.7939
_cell_length_c 14.1979
_cell_volume 412.759
_citation_journal_id_ASTM MRBUAC
_cod_data_source_file Ivanov_MRBUAC_2004_1941.cif
_cod_data_source_block Ba3Fe2O9W1
_cod_original_cell_volume 412.7592
_cod_original_formula_sum 'Ba3 Fe2 O9 W1'
_cod_database_code 1532598

loop_
_symmetry_equiv_pos_as_xyz
x,y,z
x-y,x,z+1/2
-y,x-y,z
-x,-y,z+1/2
-x+y,-x,z
y,-x+y,z+1/2
-y,-x,-z+1/2
x-y,-y,-z
x,x-y,-z+1/2
y,x,-z
-x+y,y,-z+1/2
-x,-x+y,-z
-x,-y,-z
-x+y,-x,-z-1/2
y,-x+y,-z
x,y,-z-1/2
x-y,x,-z
-y,x-y,-z-1/2
y,x,z-1/2
-x+y,y,z
-x,-x+y,z-1/2
-y,-x,z
x-y,-y,z-1/2
x,x-y,z

loop_
_atom_site_label
_atom_site_type_symbol
_atom_site_fract_x
_atom_site_fract_y
_atom_site_fract_z
_atom_site_occupancy
_atom_site_U_iso_or_equiv
O1 O-2 0.5159 0.0318 0.25 1 0.0
Ba2 Ba+2 0.3333 0.6667 0.0928 1 0.0
Fe1 Fe+3 0 0 0 1 0.0
Ba1 Ba+2 0 0 0.25 1 0.0
Fe2 Fe+3 0.3333 0.6667 0.8523 0.5 0.0
O2 O-2 0.8321 0.6642 0.0833 1 0.0
W1 W+6 0.3333 0.6667 0.8523 0.5 0.0
